data_7113585
loop_
_publ_author_name
'Pietryga, Jeffrey M.'
'Jones, Jamie N.'
'Mullins, Lucille A.'
'Wiacek, Robert J.'
'Cowley, Alan H.'

_publ_section_title
;
 An unprecedented mode of ligation for a bridged amido-cyclopentadienide
 (constrained geometry) ligand; \p-olefinic interactions with gallium and
 indium
;
_journal_coden_ASTM CHCOFS
_journal_issue 16
_journal_name_full
;
 Chemical Communications (Cambridge, United Kingdom)
;
_journal_page_first 2072
_journal_page_last 2073
_journal_paper_doi 10.1039/b304940j
_journal_year 2003
_chemical_formula_sum 'C24 H24 Br3 N3'
_chemical_formula_weight 594.19
_space_group_IT_number 15
_symmetry_cell_setting monoclinic
_symmetry_space_group_name_Hall '-C 2yc'
_symmetry_space_group_name_H-M 'C 1 2/c 1'
_atom_sites_solution_hydrogens geom
_atom_sites_solution_primary direct
_atom_sites_solution_secondary difmap
_audit_creation_method SHELXL-97
_cell_angle_alpha 90.000(5)
_cell_angle_beta 119.054(5)
_cell_angle_gamma 90.000(5)
_cell_formula_units_Z 8
_cell_length_a 28.819(5)
_cell_length_b 10.496(5)
_cell_length_c 19.591(5)
_cell_measurement_reflns_used all
_cell_measurement_temperature 153(2)
_cell_measurement_theta_max 60.52
_cell_measurement_theta_min 3.12
_cell_volume 5180(3)
_computing_data_collection 'Nonius Collect Software'
_computing_molecular_graphics 'SHELXL-97 (Sheldrick, 1997)'
_computing_publication_material 'SHELXL-97 (Sheldrick, 1997)'
_computing_structure_refinement 'SHELXL-97 (Sheldrick, 1997)'
_computing_structure_solution 'SHELXL-97 (Sheldrick, 1997)'
_diffrn_ambient_temperature 153(2)
_diffrn_measured_fraction_theta_full 0.880
_diffrn_measured_fraction_theta_max 0.880
_diffrn_measurement_device_type 'Kappa CCD'
_diffrn_radiation_monochromator graphite
_diffrn_radiation_source 'fine-focus sealed tube'
_diffrn_radiation_type MoK\a
_diffrn_radiation_wavelength 0.71069
_diffrn_reflns_av_R_equivalents 0.0924
_diffrn_reflns_av_sigmaI/netI 0.0726
_diffrn_reflns_limit_h_max 33
_diffrn_reflns_limit_h_min -38
_diffrn_reflns_limit_k_max 14
_diffrn_reflns_limit_k_min -11
_diffrn_reflns_limit_l_max 26
_diffrn_reflns_limit_l_min -27
_diffrn_reflns_number 23863
_diffrn_reflns_theta_full 30.52
_diffrn_reflns_theta_max 30.52
_diffrn_reflns_theta_min 3.12
_exptl_absorpt_coefficient_mu 5.859
_exptl_absorpt_correction_type none
_exptl_crystal_density_diffrn 1.905
_exptl_crystal_density_method 'not measured'
_exptl_crystal_F_000 2940
_exptl_crystal_size_max 0.3
_exptl_crystal_size_mid 0.3
_exptl_crystal_size_min 0.3
_refine_diff_density_max 1.111
_refine_diff_density_min -0.643
_refine_diff_density_rms 0.134
_refine_ls_extinction_coef 0.00030(9)
_refine_ls_extinction_expression Fc^*^=kFc[1+0.001xFc^2^\l^3^/sin(2\q)]^-1/4^
_refine_ls_extinction_method SHELXL
_refine_ls_goodness_of_fit_ref 1.053
_refine_ls_hydrogen_treatment mixed
_refine_ls_matrix_type full
_refine_ls_number_parameters 358
_refine_ls_number_reflns 6955
_refine_ls_number_restraints 0
_refine_ls_restrained_S_all 1.053
_refine_ls_R_factor_all 0.0836
_refine_ls_R_factor_gt 0.0509
_refine_ls_shift/su_max 0.054
_refine_ls_shift/su_mean 0.005
_refine_ls_structure_factor_coef Fsqd
_refine_ls_weighting_details 'calc w=1/[\s^2^(Fo^2^)+(0.0575P)^2^+2.8028P] where P=(Fo^2^+2Fc^2^)/3'
_refine_ls_weighting_scheme calc
_refine_ls_wR_factor_gt 0.1089
_refine_ls_wR_factor_ref 0.1192
_reflns_number_gt 4922
_reflns_number_total 6955
_reflns_threshold_expression >2sigma(I)
_cod_data_source_file b304940j.txt
_cod_data_source_block shelx
_cod_depositor_comments
;
The following automatic conversions were performed:

'_symmetry_cell_setting' value 'Monoclinic' changed to 'monoclinic'
according to
/usr/data/users/saulius/automatic-downloads/retrospective/RSC/lib/dictionaries/cif_core.dic
dictionary named 'cif_core.dic' version 2.4.2 from 2011-04-26.

Automatic conversion script
Id: cif_fix_values 2281 2013-09-26 08:29:07Z andrius 

2018-03-14
Z value and formula fixed to values more according to usual
chemical conventions.                 miguel
;
_cod_original_sg_symbol_H-M C2/c
_cod_original_formula_sum 'C60 H60 Br7.50 N7.50'
_cod_original_formula_units_Z 4
_cod_original_formula_weight 1485.48
_cod_database_code 7113585

loop_
_symmetry_equiv_pos_as_xyz
'x, y, z'
'-x, y, -z+1/2'
'x+1/2, y+1/2, z'
'-x+1/2, y+1/2, -z+1/2'
'-x, -y, -z'
'x, -y, z-1/2'
'-x+1/2, -y+1/2, -z'
'x+1/2, -y+1/2, z-1/2'

loop_
_atom_site_label
_atom_site_type_symbol
_atom_site_fract_x
_atom_site_fract_y
_atom_site_fract_z
_atom_site_U_iso_or_equiv
_atom_site_adp_type
_atom_site_occupancy
_atom_site_symmetry_multiplicity
_atom_site_calc_flag
Br2 Br 0.024874(15) 0.69074(4) -0.06741(2) 0.03484(13) Uani 1 1 d
Br1 Br -0.021610(13) -0.04052(4) 0.13489(2) 0.03387(13) Uani 1 1 d
Br3 Br 0.254558(14) 0.26792(4) 0.33260(2) 0.03125(12) Uani 1 1 d
N3 N 0.17779(10) 0.1512(3) 0.13662(17) 0.0212(6) Uani 1 1 d
N2 N 0.23264(11) 0.2774(3) 0.11961(17) 0.0217(6) Uani 1 1 d
N1 N 0.25724(10) 0.1673(3) 0.15697(16) 0.0203(6) Uani 1 1 d
C21 C 0.11723(14) 0.1546(4) 0.1901(2) 0.0257(8) Uani 1 1 d
C1 C 0.22460(13) 0.0930(3) 0.1673(2) 0.0218(7) Uani 1 1 d
C20 C 0.13145(12) 0.1017(3) 0.1386(2) 0.0204(7) Uani 1 1 d
C12 C 0.12555(14) 0.5884(4) 0.0397(2) 0.0239(7) Uani 1 1 d
C30 C 0.31415(12) 0.1447(3) 0.18025(19) 0.0196(7) Uani 1 1 d
C32 C 0.39656(13) 0.0363(4) 0.2780(2) 0.0266(8) Uani 1 1 d
C25 C 0.10280(14) 0.0043(4) 0.0884(2) 0.0269(8) Uani 1 1 d
C36 C 0.40057(15) -0.0303(4) 0.2117(2) 0.0303(8) Uani 1 1 d
C10 C 0.14352(12) 0.3655(3) 0.06869(19) 0.0190(6) Uani 1 1 d
C14 C 0.05430(14) 0.4347(3) -0.0182(2) 0.0248(7) Uiso 1 1 d
C35 C 0.34309(13) 0.2732(4) 0.1986(2) 0.0247(7) Uani 1 1 d
C15 C 0.08993(14) 0.3371(3) 0.0208(2) 0.0248(7) Uani 1 1 d
C39 C 0.40526(15) 0.1812(4) 0.1568(2) 0.0310(8) Uani 1 1 d
C13 C 0.07304(13) 0.5588(3) -0.0087(2) 0.0232(7) Uiso 1 1 d
C2 C 0.18379(12) 0.2664(3) 0.10768(19) 0.0195(6) Uani 1 1 d
C38 C 0.31720(14) 0.0791(4) 0.1131(2) 0.0257(8) Uani 1 1 d
C22 C 0.07161(13) 0.1115(4) 0.1905(2) 0.0272(8) Uani 1 1 d
C11 C 0.16108(13) 0.4909(3) 0.0778(2) 0.0231(7) Uani 1 1 d
C23 C 0.04200(13) 0.0163(3) 0.1389(2) 0.0249(7) Uani 1 1 d
C37 C 0.37598(14) 0.0545(4) 0.1390(2) 0.0302(8) Uani 1 1 d
C31 C 0.33803(13) 0.0603(4) 0.2532(2) 0.0239(7) Uani 1 1 d
C33 C 0.42609(14) 0.1640(4) 0.2965(2) 0.0308(8) Uani 1 1 d
C34 C 0.40164(14) 0.2478(4) 0.2237(2) 0.0278(8) Uani 1 1 d
C24 C 0.05735(15) -0.0386(4) 0.0884(2) 0.0281(8) Uani 1 1 d
H4 H 0.1975(15) 0.509(3) 0.114(2) 0.021(9) Uiso 1 1 d
H5 H 0.0767(13) 0.250(3) 0.006(2) 0.014(8) Uiso 1 1 d
H2 H 0.0398(14) -0.099(4) 0.055(2) 0.018(9) Uiso 1 1 d
H1 H 0.1137(15) -0.035(4) 0.056(2) 0.024(10) Uiso 1 1 d
H3 H 0.2304(14) 0.022(4) 0.184(2) 0.015(9) Uiso 1 1 d
H6 H 0.1333(16) 0.665(4) 0.039(2) 0.033(11) Uiso 1 1 d
H20 H 0.4224(13) 0.324(3) 0.2375(19) 0.012(8) Uiso 1 1 d
H21 H 0.3258(16) 0.322(4) 0.153(3) 0.033(11) Uiso 1 1 d
H24 H 0.2991(14) 0.132(4) 0.062(2) 0.020(9) Uiso 1 1 d
H23 H 0.3007(14) 0.007(4) 0.105(2) 0.017(9) Uiso 1 1 d
H16 H 0.3346(14) 0.103(4) 0.292(2) 0.025(10) Uiso 1 1 d
H13 H 0.4620(17) 0.154(4) 0.314(2) 0.032(10) Uiso 1 1 d
H22 H 0.3389(13) 0.313(3) 0.241(2) 0.014(8) Uiso 1 1 d
H15 H 0.3164(14) -0.017(4) 0.238(2) 0.016(8) Uiso 1 1 d
H26 H 0.3912(14) 0.236(3) 0.110(2) 0.017(9) Uiso 1 1 d
H30 H 0.4372(19) -0.047(4) 0.231(3) 0.042(12) Uiso 1 1 d
H25 H 0.443(2) 0.159(5) 0.178(3) 0.053(13) Uiso 1 1 d
H12 H 0.4294(14) 0.211(3) 0.352(2) 0.023(9) Uiso 1 1 d
H10 H 0.1341(15) 0.212(4) 0.219(2) 0.020(10) Uiso 1 1 d
H14 H 0.4100(16) -0.015(4) 0.327(3) 0.036(11) Uiso 1 1 d
H31 H 0.3790(15) 0.020(4) 0.101(2) 0.027(10) Uiso 1 1 d
H11 H 0.0146(16) 0.410(4) -0.053(2) 0.034(10) Uiso 1 1 d
H40 H 0.0584(15) 0.153(4) 0.228(2) 0.035(11) Uiso 1 1 d
H42 H 0.3830(15) -0.107(4) 0.205(2) 0.023(9) Uiso 1 1 d

loop_
_atom_site_aniso_label
_atom_site_aniso_U_11
_atom_site_aniso_U_22
_atom_site_aniso_U_33
_atom_site_aniso_U_23
_atom_site_aniso_U_13
_atom_site_aniso_U_12
Br2 0.0323(2) 0.0312(2) 0.0382(2) 0.00941(17) 0.01495(18) 0.01173(15)
Br1 0.02034(18) 0.0411(2) 0.0420(2) 0.00904(17) 0.01657(17) -0.00469(15)
Br3 0.0315(2) 0.0259(2) 0.0351(2) 0.00078(16) 0.01515(17) 0.00413(14)
N3 0.0163(13) 0.0212(14) 0.0280(16) 0.0020(12) 0.0123(12) -0.0004(11)
N2 0.0197(13) 0.0209(14) 0.0249(15) 0.0027(12) 0.0113(12) 0.0007(11)
N1 0.0175(13) 0.0224(15) 0.0237(15) 0.0023(12) 0.0121(12) 0.0016(11)
C21 0.0207(17) 0.0256(19) 0.030(2) -0.0035(16) 0.0118(16) -0.0040(14)
C1 0.0214(17) 0.0174(18) 0.0291(19) 0.0046(15) 0.0143(15) -0.0002(13)
C20 0.0146(15) 0.0212(17) 0.0264(18) 0.0037(14) 0.0108(14) -0.0001(12)
C12 0.0286(18) 0.0207(18) 0.0243(19) -0.0011(15) 0.0142(16) 0.0000(14)
C30 0.0138(14) 0.0260(18) 0.0204(17) 0.0007(14) 0.0094(13) 0.0003(12)
C32 0.0189(16) 0.034(2) 0.0257(19) 0.0069(16) 0.0103(15) 0.0029(14)
C25 0.0279(18) 0.0267(19) 0.031(2) -0.0032(16) 0.0186(17) -0.0006(14)
C36 0.0215(18) 0.028(2) 0.045(2) 0.0008(17) 0.0185(17) 0.0024(15)
C10 0.0182(15) 0.0210(16) 0.0221(17) -0.0023(14) 0.0131(13) -0.0001(12)
C35 0.0200(16) 0.0252(18) 0.029(2) 0.0012(16) 0.0121(15) -0.0025(14)
C15 0.0247(17) 0.0233(19) 0.0264(19) -0.0012(15) 0.0125(15) -0.0003(14)
C39 0.0219(18) 0.043(2) 0.035(2) 0.0051(18) 0.0190(17) 0.0016(16)
C2 0.0193(15) 0.0195(16) 0.0213(17) 0.0002(13) 0.0111(13) -0.0014(12)
C38 0.0201(17) 0.030(2) 0.029(2) -0.0035(17) 0.0142(16) -0.0028(15)
C22 0.0222(17) 0.033(2) 0.030(2) 0.0029(16) 0.0150(16) 0.0010(14)
C11 0.0191(16) 0.0282(18) 0.0228(18) -0.0031(15) 0.0108(15) -0.0023(13)
C23 0.0164(15) 0.0285(19) 0.0306(19) 0.0091(15) 0.0120(15) -0.0023(13)
C37 0.0242(18) 0.043(2) 0.029(2) -0.0085(18) 0.0171(16) 0.0012(16)
C31 0.0194(16) 0.031(2) 0.0246(19) 0.0044(16) 0.0133(15) 0.0017(14)
C33 0.0196(18) 0.042(2) 0.028(2) -0.0002(17) 0.0095(16) -0.0033(15)
C34 0.0203(17) 0.030(2) 0.034(2) -0.0024(16) 0.0136(16) -0.0088(14)
C24 0.0273(18) 0.0236(19) 0.033(2) -0.0012(17) 0.0147(17) -0.0057(15)

loop_
_atom_type_symbol
_atom_type_description
_atom_type_scat_dispersion_real
_atom_type_scat_dispersion_imag
_atom_type_scat_source
C C 0.0033 0.0016 'International Tables Vol C Tables 4.2.6.8 and 6.1.1.4'
H H 0.0000 0.0000 'International Tables Vol C Tables 4.2.6.8 and 6.1.1.4'
N N 0.0061 0.0033 'International Tables Vol C Tables 4.2.6.8 and 6.1.1.4'
Br Br -0.2901 2.4595 'International Tables Vol C Tables 4.2.6.8 and 6.1.1.4'

loop_
_geom_angle_atom_site_label_1
_geom_angle_atom_site_label_2
_geom_angle_atom_site_label_3
_geom_angle
C1 N3 C2 106.6(3)
C1 N3 C20 124.6(3)
C2 N3 C20 128.7(3)
C2 N2 N1 104.7(3)
C1 N1 N2 111.2(3)
C1 N1 C30 128.5(3)
N2 N1 C30 120.4(2)
C20 C21 C22 119.4(3)
N1 C1 N3 107.6(3)
C21 C20 C25 122.2(3)
C21 C20 N3 118.7(3)
C25 C20 N3 119.1(3)
C13 C12 C11 118.9(3)
N1 C30 C38 108.9(3)
N1 C30 C31 107.8(2)
C38 C30 C31 110.9(3)
N1 C30 C35 108.8(3)
C38 C30 C35 110.3(3)
C31 C30 C35 110.1(3)
C36 C32 C33 109.8(3)
C36 C32 C31 109.4(3)
C33 C32 C31 109.3(3)
C20 C25 C24 118.6(3)
C32 C36 C37 109.5(3)
C11 C10 C15 120.3(3)
C11 C10 C2 117.3(3)
C15 C10 C2 122.4(3)
C15 C14 C13 118.9(3)
C30 C35 C34 108.1(3)
C14 C15 C10 119.6(3)
C37 C39 C34 109.5(3)
C12 C13 C14 122.0(3)
C12 C13 Br2 119.2(3)
C14 C13 Br2 118.7(3)
N2 C2 N3 109.9(3)
N2 C2 C10 122.6(3)
N3 C2 C10 127.5(3)
C30 C38 C37 107.9(3)
C23 C22 C21 118.6(3)
C12 C11 C10 120.2(3)
C22 C23 C24 121.6(3)
C22 C23 Br1 119.9(3)
C24 C23 Br1 118.5(3)
C39 C37 C36 109.9(3)
C39 C37 C38 109.2(3)
C36 C37 C38 110.1(3)
C30 C31 C32 108.5(3)
C34 C33 C32 109.4(3)
C33 C34 C39 110.2(3)
C33 C34 C35 109.6(3)
C39 C34 C35 109.1(3)
C23 C24 C25 119.6(3)

loop_
_geom_bond_atom_site_label_1
_geom_bond_atom_site_label_2
_geom_bond_distance
Br2 C13 1.901(3)
Br1 C23 1.893(3)
N3 C1 1.329(4)
N3 C2 1.381(4)
N3 C20 1.451(4)
N2 C2 1.315(4)
N2 N1 1.367(4)
N1 C1 1.312(4)
N1 C30 1.493(4)
C21 C20 1.376(5)
C21 C22 1.394(5)
C20 C25 1.380(5)
C12 C13 1.375(5)
C12 C11 1.382(5)
C30 C38 1.525(5)
C30 C31 1.531(5)
C30 C35 1.534(5)
C32 C36 1.527(5)
C32 C33 1.534(5)
C32 C31 1.533(5)
C25 C24 1.385(5)
C36 C37 1.531(6)
C10 C11 1.390(5)
C10 C15 1.395(5)
C10 C2 1.467(5)
C14 C15 1.388(5)
C14 C13 1.388(5)
C35 C34 1.535(5)
C39 C37 1.523(6)
C39 C34 1.533(5)
C38 C37 1.536(5)
C22 C23 1.382(5)
C23 C24 1.389(5)
C33 C34 1.525(5)
